data_4102232
loop_
_publ_author_name
'Hideji Komatsu'
'Michio M. Matsushita'
'Shigefumi Yamamura'
'Yoko Sugawara'
'Kentaro Suzuki'
'Tadashi Sugawara'

_publ_contact_author_address
;
Department of Basic Science
Graduate School of Arts and Sciences
The University of Tokyo
3-8-1, Komaba, Meguro, Tokyo 153-8902, Japan
;
_publ_contact_author_email suga@pentacle.c.u-tokyo.ac.jp
_publ_contact_author_fax +81-3-5454-6997
_publ_contact_author_name 'Tadashi Sugawara'
_publ_contact_author_phone +81-3-5454-6742
_publ_section_title
;
 Influence of Magnetic Field upon the Conductance of a Unicomponent
 Crystal of a Tetrathiafulvalene-Based Nitronyl Nitroxide
;
_journal_name_full 'Journal of the American Chemical Society'
_journal_page_first 4528
_journal_page_last 4529
_journal_paper_doi 10.1021/ja9109538
_journal_volume 132
_journal_year 2010
_chemical_formula_sum 'C17 H15 Br2 N2 O2 S4'
_chemical_formula_weight 567.37
_chemical_name_systematic
; 
2-[2-(4,5-Dibromo-[1,3]dithiol-2-ylidene)-1,3-benzodithiol-5-yl]-
4,4,5,5-tetramethyl imidazoline-3-oxide-1-oxyl  
;
_space_group_IT_number 86
_symmetry_cell_setting tetragonal
_symmetry_space_group_name_Hall '-P 4bc'
_symmetry_space_group_name_H-M 'P 42/n :2'
_atom_sites_solution_hydrogens geom
_atom_sites_solution_primary direct
_atom_sites_solution_secondary difmap
_audit_creation_method SHELXL-97
_cell_angle_alpha 90.00
_cell_angle_beta 90.00
_cell_angle_gamma 90.00
_cell_formula_units_Z 16
_cell_length_a 33.311(6)
_cell_length_b 33.311(6)
_cell_length_c 7.6091(18)
_cell_measurement_temperature 93(2)
_cell_measurement_theta_max 25
_cell_measurement_theta_min 2
_cell_volume 8443(3)
_computing_cell_refinement 'APEX2 (Bruker AXS, 2006)'
_computing_data_collection 'APEX2 (Bruker AXS, 2006)'
_computing_data_reduction 'SAINT (Bruker AXS, 2004)'
_computing_molecular_graphics 'XSHEL (Bruker AXS,2002)'
_computing_publication_material 'XCIF (Bruker AXS, 2001)'
_computing_structure_refinement 'SHELXL-97 (Sheldrick, 1997)'
_computing_structure_solution 'SHELXS-97 (Sheldrick, 1990)'
_diffrn_ambient_temperature 93.0(2)
_diffrn_detector_area_resol_mean 8.333
_diffrn_measured_fraction_theta_full 0.952
_diffrn_measured_fraction_theta_max 0.952
_diffrn_measurement_device_type 'Bruker APEXII CCD area detector'
_diffrn_measurement_method 'phi and omega scans'
_diffrn_radiation_monochromator 'Bruker Helios multilayer confocal mirror'
_diffrn_radiation_source 'Bruker TXS fine-focus rotating anode'
_diffrn_radiation_type MoK\a
_diffrn_radiation_wavelength 0.71073
_diffrn_reflns_av_R_equivalents 0.0745
_diffrn_reflns_av_sigmaI/netI 0.1242
_diffrn_reflns_limit_h_max 32
_diffrn_reflns_limit_h_min -26
_diffrn_reflns_limit_k_max 7
_diffrn_reflns_limit_k_min -39
_diffrn_reflns_limit_l_max 8
_diffrn_reflns_limit_l_min -2
_diffrn_reflns_number 9537
_diffrn_reflns_theta_full 24.99
_diffrn_reflns_theta_max 24.99
_diffrn_reflns_theta_min 2.45
_exptl_absorpt_coefficient_mu 4.252
_exptl_absorpt_correction_type none
_exptl_crystal_colour black
_exptl_crystal_density_diffrn 1.785
_exptl_crystal_density_method 'not measured'
_exptl_crystal_description rod
_exptl_crystal_F_000 4496
_exptl_crystal_size_max 0.11
_exptl_crystal_size_mid 0.04
_exptl_crystal_size_min 0.005
_refine_diff_density_max 4.850
_refine_diff_density_min -3.241
_refine_diff_density_rms 0.312
_refine_ls_extinction_method none
_refine_ls_goodness_of_fit_ref 1.118
_refine_ls_hydrogen_treatment riding
_refine_ls_matrix_type full
_refine_ls_number_parameters 496
_refine_ls_number_reflns 7068
_refine_ls_number_restraints 684
_refine_ls_restrained_S_all 1.254
_refine_ls_R_factor_all 0.2010
_refine_ls_R_factor_gt 0.1350
_refine_ls_shift/su_max 0.005
_refine_ls_shift/su_mean 0.000
_refine_ls_structure_factor_coef Fsqd
_refine_ls_weighting_details 'calc w=1/[\s^2^(Fo^2^)+(0.2000P)^2^+0.0000P] where P=(Fo^2^+2Fc^2^)/3'
_refine_ls_weighting_scheme calc
_refine_ls_wR_factor_gt 0.3503
_refine_ls_wR_factor_ref 0.3838
_reflns_number_gt 3292
_reflns_number_total 7068
_reflns_threshold_expression >2sigma(I)
_cod_data_source_file ja9109538_si_002.cif
_cod_data_source_block BTBN
_cod_original_sg_symbol_H-M 'P 42/n'
_cod_database_code 4102232

loop_
_symmetry_equiv_pos_as_xyz
'x, y, z'
'-x+1/2, -y+1/2, z'
'-y, x+1/2, z+1/2'
'y+1/2, -x, z+1/2'
'-x, -y, -z'
'x-1/2, y-1/2, -z'
'y, -x-1/2, -z-1/2'
'-y-1/2, x, -z-1/2'

loop_
_atom_site_label
_atom_site_type_symbol
_atom_site_fract_x
_atom_site_fract_y
_atom_site_fract_z
_atom_site_U_iso_or_equiv
_atom_site_adp_type
_atom_site_occupancy
_atom_site_symmetry_multiplicity
_atom_site_calc_flag
_atom_site_refinement_flags
Br1A Br 0.10086(6) 0.42475(6) 0.8599(3) 0.0245(6) Uani 1 1 d U
Br2A Br 0.18193(6) 0.35664(7) 0.8286(3) 0.0355(7) Uani 1 1 d U
Br1B Br 0.09852(8) 0.42821(7) 0.3613(3) 0.0427(7) Uani 1 1 d U
Br2B Br 0.17857(8) 0.36133(9) 0.3297(4) 0.0536(8) Uani 1 1 d U
C1A C 0.0988(6) 0.3713(6) 0.768(3) 0.019(3) Uani 1 1 d U
C2A C 0.1297(6) 0.3458(6) 0.757(3) 0.020(3) Uani 1 1 d U
C3A C 0.0683(5) 0.3085(5) 0.632(3) 0.017(3) Uani 1 1 d U
C4A C 0.0430(5) 0.2811(5) 0.553(2) 0.014(3) Uani 1 1 d U
C5A C -0.0188(5) 0.2452(5) 0.428(2) 0.011(3) Uani 1 1 d U
C6A C 0.0107(5) 0.2161(5) 0.428(2) 0.012(3) Uani 1 1 d U
C7A C 0.0033(5) 0.1771(5) 0.376(2) 0.012(3) Uani 1 1 d U
H1A H 0.0241 0.1577 0.3772 0.014 Uiso 1 1 calc R
C8A C -0.0359(5) 0.1666(5) 0.320(2) 0.009(3) Uani 1 1 d U
C9A C -0.0654(5) 0.1968(5) 0.313(2) 0.010(3) Uani 1 1 d U
H2A H -0.0914 0.1905 0.2693 0.012 Uiso 1 1 calc R
C10A C -0.0573(5) 0.2353(5) 0.368(2) 0.010(3) Uani 1 1 d U
H3A H -0.0778 0.2551 0.3647 0.012 Uiso 1 1 calc R
C11A C -0.0449(5) 0.1249(5) 0.271(2) 0.008(3) Uani 1 1 d U
C12A C -0.0708(5) 0.0690(5) 0.123(2) 0.016(3) Uani 1 1 d U
C13A C -0.0477(5) 0.0545(5) 0.283(2) 0.014(3) Uani 1 1 d U
C14A C -0.1137(6) 0.0519(6) 0.100(3) 0.031(5) Uani 1 1 d U
H4A H -0.1282 0.0540 0.2118 0.037 Uiso 1 1 calc R
H5A H -0.1121 0.0237 0.0647 0.037 Uiso 1 1 calc R
H6A H -0.1279 0.0673 0.0097 0.037 Uiso 1 1 calc R
C15A C -0.0481(6) 0.0652(6) -0.050(3) 0.027(5) Uani 1 1 d U
H7A H -0.0474 0.0370 -0.0865 0.032 Uiso 1 1 calc R
H8A H -0.0207 0.0751 -0.0350 0.032 Uiso 1 1 calc R
H9A H -0.0618 0.0812 -0.1406 0.032 Uiso 1 1 calc R
C16A C -0.0745(5) 0.0415(5) 0.437(2) 0.020(4) Uani 1 1 d U
H10A H -0.0927 0.0636 0.4685 0.024 Uiso 1 1 calc R
H11A H -0.0577 0.0348 0.5387 0.024 Uiso 1 1 calc R
H12A H -0.0903 0.0180 0.4030 0.024 Uiso 1 1 calc R
C17A C -0.0168(5) 0.0225(5) 0.247(2) 0.015(4) Uani 1 1 d U
H13A H -0.0304 -0.0029 0.2198 0.019 Uiso 1 1 calc R
H14A H 0.0003 0.0190 0.3503 0.019 Uiso 1 1 calc R
H15A H -0.0003 0.0305 0.1462 0.019 Uiso 1 1 calc R
C1B C 0.0937(6) 0.3760(6) 0.268(3) 0.028(4) Uani 1 1 d U
C2B C 0.1240(6) 0.3509(6) 0.260(3) 0.030(4) Uani 1 1 d U
C3B C 0.0658(6) 0.3115(6) 0.133(3) 0.022(3) Uani 1 1 d U
C4B C 0.0404(5) 0.2844(5) 0.059(2) 0.015(3) Uani 1 1 d U
C5B C -0.0207(5) 0.2477(5) -0.070(2) 0.010(3) Uani 1 1 d U
C6B C 0.0099(5) 0.2206(5) -0.079(2) 0.012(3) Uani 1 1 d U
C7B C 0.0031(5) 0.1823(5) -0.144(2) 0.013(3) Uani 1 1 d U
H1B H 0.0245 0.1636 -0.1497 0.016 Uiso 1 1 calc R
C8B C -0.0345(5) 0.1713(5) -0.200(2) 0.013(3) Uani 1 1 d U
H2B H -0.0387 0.1453 -0.2487 0.016 Uiso 1 1 calc R
C9B C -0.0673(5) 0.1989(5) -0.186(2) 0.011(3) Uani 1 1 d U
C10B C -0.0589(5) 0.2380(5) -0.123(2) 0.011(3) Uani 1 1 d U
H3B H -0.0797 0.2575 -0.1174 0.014 Uiso 1 1 calc R
C11B C -0.1082(5) 0.1869(5) -0.235(2) 0.009(3) Uani 1 1 d U
C12B C -0.1794(5) 0.1816(5) -0.223(2) 0.010(3) Uani 1 1 d U
C13B C -0.1635(5) 0.1542(5) -0.369(2) 0.015(3) Uani 1 1 d U
C14B C -0.2117(5) 0.2104(5) -0.269(2) 0.016(4) Uani 1 1 d U
H4B H -0.2052 0.2237 -0.3803 0.019 Uiso 1 1 calc R
H5B H -0.2140 0.2307 -0.1758 0.019 Uiso 1 1 calc R
H6B H -0.2372 0.1960 -0.2804 0.019 Uiso 1 1 calc R
C15B C -0.1904(5) 0.1593(5) -0.051(2) 0.019(4) Uani 1 1 d U
H7B H -0.2175 0.1480 -0.0616 0.023 Uiso 1 1 calc R
H8B H -0.1896 0.1781 0.0477 0.023 Uiso 1 1 calc R
H9B H -0.1711 0.1375 -0.0307 0.023 Uiso 1 1 calc R
C16B C -0.1676(6) 0.1721(6) -0.554(3) 0.021(4) Uani 1 1 d U
H10B H -0.1479 0.1595 -0.6327 0.026 Uiso 1 1 calc R
H11B H -0.1628 0.2011 -0.5494 0.026 Uiso 1 1 calc R
H12B H -0.1947 0.1670 -0.5990 0.026 Uiso 1 1 calc R
C17B C -0.1779(5) 0.1112(5) -0.364(2) 0.014(4) Uani 1 1 d U
H13B H -0.2064 0.1102 -0.3967 0.017 Uiso 1 1 calc R
H14B H -0.1745 0.1004 -0.2455 0.017 Uiso 1 1 calc R
H15B H -0.1623 0.0951 -0.4476 0.017 Uiso 1 1 calc R
N1A N -0.0735(4) 0.1136(4) 0.1638(19) 0.009(3) Uani 1 1 d U
N2A N -0.0276(4) 0.0923(4) 0.3414(19) 0.011(3) Uani 1 1 d U
N3B N -0.1416(4) 0.2050(4) -0.178(2) 0.015(3) Uani 1 1 d U
N4B N -0.1186(4) 0.1548(4) -0.328(2) 0.013(3) Uani 1 1 d U
O1A O -0.0991(3) 0.1359(3) 0.0770(16) 0.014(3) Uani 1 1 d U
O2A O -0.0013(4) 0.0916(4) 0.4628(18) 0.026(3) Uani 1 1 d U
O1B O -0.1443(4) 0.2358(4) -0.0737(17) 0.022(3) Uani 1 1 d U
O2B O -0.0954(3) 0.1295(3) -0.4054(16) 0.013(3) Uani 1 1 d U
S1A S 0.05224(14) 0.35618(14) 0.6973(6) 0.0177(11) Uani 1 1 d U
S2A S 0.11912(15) 0.29816(15) 0.6774(7) 0.0227(12) Uani 1 1 d U
S3A S -0.00692(12) 0.29330(12) 0.5036(6) 0.0105(10) Uani 1 1 d U
S4A S 0.05865(13) 0.23298(13) 0.4941(6) 0.0126(10) Uani 1 1 d U
S1B S 0.04842(15) 0.35995(15) 0.2012(7) 0.0243(12) Uani 1 1 d U
S2B S 0.11632(16) 0.30191(16) 0.1798(8) 0.0285(13) Uani 1 1 d U
S3B S -0.00932(12) 0.29570(13) 0.0081(6) 0.0120(10) Uani 1 1 d U
S4B S 0.05733(13) 0.23642(13) -0.0071(6) 0.0142(10) Uani 1 1 d U

loop_
_atom_site_aniso_label
_atom_site_aniso_U_11
_atom_site_aniso_U_22
_atom_site_aniso_U_33
_atom_site_aniso_U_23
_atom_site_aniso_U_13
_atom_site_aniso_U_12
Br1A 0.0321(9) 0.0190(9) 0.0224(9) -0.0039(7) 0.0025(7) -0.0096(7)
Br2A 0.0290(9) 0.0421(10) 0.0355(10) -0.0089(8) -0.0033(8) -0.0104(8)
Br1B 0.0589(11) 0.0341(10) 0.0350(10) -0.0027(8) 0.0032(9) -0.0225(8)
Br2B 0.0473(11) 0.0655(12) 0.0482(11) -0.0083(9) -0.0021(9) -0.0308(9)
C1A 0.019(3) 0.019(3) 0.019(3) -0.0001(11) 0.0001(11) -0.0001(11)
C2A 0.020(3) 0.020(3) 0.020(3) -0.0001(11) -0.0001(11) -0.0001(11)
C3A 0.016(3) 0.016(3) 0.017(3) -0.0001(11) 0.0000(11) -0.0003(11)
C4A 0.014(3) 0.014(3) 0.014(3) -0.0002(11) 0.0001(11) 0.0000(11)
C5A 0.011(3) 0.011(3) 0.011(3) -0.0001(11) -0.0001(11) -0.0001(11)
C6A 0.012(3) 0.012(3) 0.012(3) -0.0002(11) 0.0000(11) -0.0001(11)
C7A 0.012(3) 0.012(3) 0.012(3) 0.0001(11) -0.0002(11) 0.0002(11)
C8A 0.009(3) 0.009(3) 0.009(3) 0.0000(11) 0.0001(11) 0.0000(11)
C9A 0.010(3) 0.010(3) 0.010(3) 0.0001(11) -0.0001(11) 0.0000(11)
C10A 0.010(3) 0.010(3) 0.010(3) 0.0001(11) 0.0000(11) 0.0000(11)
C11A 0.008(3) 0.008(3) 0.008(3) 0.0003(11) -0.0001(11) -0.0001(11)
C12A 0.016(3) 0.016(3) 0.016(3) 0.0000(11) -0.0001(11) 0.0001(11)
C13A 0.014(3) 0.014(3) 0.014(3) -0.0001(11) -0.0001(11) 0.0000(11)
C14A 0.031(5) 0.031(5) 0.031(5) 0.0000(12) -0.0004(12) 0.0000(12)
C15A 0.027(5) 0.027(5) 0.027(5) -0.0002(12) -0.0001(12) 0.0000(12)
C16A 0.020(4) 0.020(4) 0.020(4) 0.0000(12) 0.0002(12) -0.0002(12)
C17A 0.016(4) 0.015(4) 0.015(4) -0.0002(11) 0.0000(12) 0.0003(12)
C1B 0.028(4) 0.028(4) 0.028(4) -0.0001(11) 0.0001(11) -0.0004(11)
C2B 0.030(4) 0.031(4) 0.030(4) -0.0002(11) 0.0000(11) -0.0005(11)
C3B 0.022(3) 0.022(3) 0.022(3) -0.0001(11) 0.0001(11) -0.0002(11)
C4B 0.015(3) 0.015(3) 0.015(3) -0.0002(11) 0.0000(11) 0.0002(11)
C5B 0.010(3) 0.010(3) 0.010(3) -0.0001(11) 0.0000(11) -0.0001(11)
C6B 0.012(3) 0.012(3) 0.012(3) -0.0001(11) -0.0001(11) -0.0001(11)
C7B 0.013(3) 0.013(3) 0.013(3) 0.0002(11) -0.0001(11) 0.0001(11)
C8B 0.013(3) 0.013(3) 0.013(3) 0.0000(11) 0.0001(11) 0.0001(11)
C9B 0.011(3) 0.011(3) 0.011(3) 0.0000(11) 0.0000(11) 0.0000(11)
C10B 0.011(3) 0.011(3) 0.011(3) -0.0001(11) 0.0001(11) -0.0002(11)
C11B 0.009(3) 0.009(3) 0.010(3) 0.0000(11) 0.0001(11) -0.0001(11)
C12B 0.010(3) 0.010(3) 0.010(3) -0.0001(11) 0.0000(11) 0.0001(11)
C13B 0.015(3) 0.015(3) 0.015(3) 0.0000(11) 0.0000(11) 0.0000(11)
C14B 0.016(4) 0.016(4) 0.016(4) -0.0001(11) 0.0001(11) -0.0001(12)
C15B 0.019(4) 0.019(4) 0.019(4) 0.0000(12) 0.0001(12) 0.0000(12)
C16B 0.021(4) 0.022(4) 0.021(4) 0.0000(12) -0.0001(12) 0.0001(12)
C17B 0.014(4) 0.014(4) 0.015(4) -0.0001(12) 0.0001(12) -0.0003(11)
N1A 0.009(3) 0.009(3) 0.009(3) 0.0002(11) 0.0001(11) 0.0000(11)
N2A 0.011(3) 0.011(3) 0.011(3) -0.0002(11) -0.0003(11) 0.0000(11)
N3B 0.015(3) 0.015(3) 0.015(3) -0.0003(11) 0.0001(11) 0.0002(11)
N4B 0.013(3) 0.013(3) 0.013(3) 0.0001(11) -0.0001(11) -0.0002(11)
O1A 0.014(3) 0.014(3) 0.014(3) 0.0002(11) -0.0005(11) -0.0002(11)
O2A 0.026(3) 0.026(3) 0.026(3) 0.0001(11) -0.0004(11) -0.0001(11)
O1B 0.021(3) 0.022(3) 0.022(3) -0.0007(11) 0.0002(11) -0.0002(11)
O2B 0.013(3) 0.013(3) 0.013(3) -0.0001(11) -0.0002(11) -0.0002(11)
S1A 0.0184(14) 0.0165(14) 0.0183(14) -0.0018(10) 0.0005(10) -0.0007(10)
S2A 0.0213(14) 0.0228(15) 0.0239(15) -0.0031(10) -0.0019(10) -0.0008(10)
S3A 0.0105(13) 0.0093(13) 0.0117(13) -0.0009(10) -0.0002(10) -0.0004(10)
S4A 0.0116(13) 0.0119(13) 0.0144(13) -0.0014(10) -0.0007(10) 0.0001(10)
S1B 0.0256(15) 0.0231(15) 0.0242(15) -0.0009(10) 0.0000(10) -0.0017(10)
S2B 0.0266(15) 0.0296(16) 0.0293(16) -0.0020(11) -0.0014(11) -0.0016(10)
S3B 0.0119(13) 0.0111(13) 0.0130(13) -0.0012(10) -0.0005(10) -0.0011(10)
S4B 0.0123(13) 0.0149(13) 0.0155(14) -0.0019(10) -0.0009(10) 0.0001(10)

loop_
_atom_type_symbol
_atom_type_description
_atom_type_scat_dispersion_real
_atom_type_scat_dispersion_imag
_atom_type_scat_source
C C 0.0033 0.0016 'International Tables Vol C Tables 4.2.6.8 and 6.1.1.4'
H H 0.0000 0.0000 'International Tables Vol C Tables 4.2.6.8 and 6.1.1.4'
N N 0.0061 0.0033 'International Tables Vol C Tables 4.2.6.8 and 6.1.1.4'
O O 0.0106 0.0060 'International Tables Vol C Tables 4.2.6.8 and 6.1.1.4'
S S 0.1246 0.1234 'International Tables Vol C Tables 4.2.6.8 and 6.1.1.4'
Br Br -0.2901 2.4595 'International Tables Vol C Tables 4.2.6.8 and 6.1.1.4'

loop_
_geom_angle_atom_site_label_1
_geom_angle_atom_site_label_2
_geom_angle_atom_site_label_3
_geom_angle
C2A C1A S1A 119.5(15)
C2A C1A Br1A 125.8(15)
S1A C1A Br1A 114.7(10)
C1A C2A S2A 116.4(15)
C1A C2A Br2A 125.6(15)
S2A C2A Br2A 118.0(11)
C4A C3A S1A 122.4(14)
C4A C3A S2A 123.0(14)
S1A C3A S2A 114.6(10)
C3A C4A S4A 122.4(14)
C3A C4A S3A 121.4(14)
S4A C4A S3A 116.2(10)
C6A C5A C10A 118.9(16)
C6A C5A S3A 119.0(13)
C10A C5A S3A 122.1(13)
C7A C6A C5A 122.3(16)
C7A C6A S4A 122.9(13)
C5A C6A S4A 114.7(13)
C6A C7A C8A 119.0(16)
C6A C7A H1A 120.5
C8A C7A H1A 120.5
C9A C8A C7A 118.4(15)
C9A C8A C11A 121.8(15)
C7A C8A C11A 119.8(15)
C10A C9A C8A 121.4(16)
C10A C9A H2A 119.3
C8A C9A H2A 119.3
C9A C10A C5A 119.9(16)
C9A C10A H3A 120.1
C5A C10A H3A 120.1
N1A C11A N2A 109.1(14)
N1A C11A C8A 125.1(15)
N2A C11A C8A 125.5(15)
C13A C12A N1A 100.2(14)
C13A C12A C15A 114.5(15)
N1A C12A C15A 106.5(15)
C13A C12A C14A 116.3(16)
N1A C12A C14A 109.1(14)
C15A C12A C14A 109.3(16)
N2A C13A C17A 110.3(14)
N2A C13A C12A 101.5(14)
C17A C13A C12A 115.2(15)
N2A C13A C16A 105.5(14)
C17A C13A C16A 109.7(15)
C12A C13A C16A 113.9(15)
C12A C14A H4A 109.5
C12A C14A H5A 109.5
H4A C14A H5A 109.5
C12A C14A H6A 109.5
H4A C14A H6A 109.5
H5A C14A H6A 109.5
C12A C15A H7A 109.5
C12A C15A H8A 109.5
H7A C15A H8A 109.5
C12A C15A H9A 109.5
H7A C15A H9A 109.5
H8A C15A H9A 109.5
C13A C16A H10A 109.5
C13A C16A H11A 109.5
H10A C16A H11A 109.5
C13A C16A H12A 109.5
H10A C16A H12A 109.5
H11A C16A H12A 109.5
C13A C17A H13A 109.5
C13A C17A H14A 109.5
H13A C17A H14A 109.5
C13A C17A H15A 109.5
H13A C17A H15A 109.5
H14A C17A H15A 109.5
C2B C1B S1B 118.3(17)
C2B C1B Br1B 122.7(17)
S1B C1B Br1B 118.9(12)
C1B C2B S2B 119.6(17)
C1B C2B Br2B 126.7(17)
S2B C2B Br2B 113.7(11)
C4B C3B S2B 124.1(15)
C4B C3B S1B 121.2(15)
S2B C3B S1B 114.7(11)
C3B C4B S3B 122.7(14)
C3B C4B S4B 121.4(14)
S3B C4B S4B 115.7(10)
C6B C5B C10B 121.6(16)
C6B C5B S3B 117.2(13)
C10B C5B S3B 121.2(13)
C5B C6B C7B 120.1(16)
C5B C6B S4B 117.5(13)
C7B C6B S4B 122.4(13)
C8B C7B C6B 120.5(17)
C8B C7B H1B 119.8
C6B C7B H1B 119.8
C7B C8B C9B 120.0(16)
C7B C8B H2B 120.0
C9B C8B H2B 120.0
C10B C9B C8B 117.8(15)
C10B C9B C11B 121.2(15)
C8B C9B C11B 121.0(15)
C5B C10B C9B 119.9(16)
C5B C10B H3B 120.0
C9B C10B H3B 120.0
N4B C11B N3B 108.7(15)
N4B C11B C9B 126.4(15)
N3B C11B C9B 124.6(15)
C14B C12B N3B 108.7(14)
C14B C12B C13B 117.6(15)
N3B C12B C13B 100.7(13)
C14B C12B C15B 109.7(15)
N3B C12B C15B 104.5(14)
C13B C12B C15B 114.2(14)
C17B C13B N4B 108.5(13)
C17B C13B C16B 111.3(15)
N4B C13B C16B 105.7(14)
C17B C13B C12B 115.9(15)
N4B C13B C12B 100.2(13)
C16B C13B C12B 113.9(15)
C12B C14B H4B 109.5
C12B C14B H5B 109.5
H4B C14B H5B 109.5
C12B C14B H6B 109.5
H4B C14B H6B 109.5
H5B C14B H6B 109.5
C12B C15B H7B 109.5
C12B C15B H8B 109.5
H7B C15B H8B 109.5
C12B C15B H9B 109.5
H7B C15B H9B 109.5
H8B C15B H9B 109.5
C13B C16B H10B 109.5
C13B C16B H11B 109.5
H10B C16B H11B 109.5
C13B C16B H12B 109.5
H10B C16B H12B 109.5
H11B C16B H12B 109.5
C13B C17B H13B 109.5
C13B C17B H14B 109.5
H13B C17B H14B 109.5
C13B C17B H15B 109.5
H13B C17B H15B 109.5
H14B C17B H15B 109.5
O1A N1A C11A 128.6(14)
O1A N1A C12A 119.3(13)
C11A N1A C12A 111.5(14)
O2A N2A C11A 126.7(15)
O2A N2A C13A 120.7(14)
C11A N2A C13A 111.9(14)
O1B N3B C11B 127.7(15)
O1B N3B C12B 119.1(14)
C11B N3B C12B 112.5(14)
O2B N4B C11B 128.1(14)
O2B N4B C13B 118.9(14)
C11B N4B C13B 112.0(14)
C1A S1A C3A 94.4(9)
C2A S2A C3A 94.9(9)
C5A S3A C4A 94.2(8)
C4A S4A C6A 95.5(8)
C1B S1B C3B 94.8(10)
C3B S2B C2B 92.3(10)
C4B S3B C5B 94.9(8)
C6B S4B C4B 94.2(8)

loop_
_geom_bond_atom_site_label_1
_geom_bond_atom_site_label_2
_geom_bond_distance
Br1A C1A 1.916(19)
Br2A C2A 1.857(19)
Br1B C1B 1.89(2)
Br2B C2B 1.92(2)
C1A C2A 1.34(3)
C1A S1A 1.717(19)
C2A S2A 1.737(19)
C3A C4A 1.38(2)
C3A S1A 1.749(18)
C3A S2A 1.761(18)
C4A S4A 1.745(18)
C4A S3A 1.752(18)
C5A C6A 1.38(2)
C5A C10A 1.40(2)
C5A S3A 1.746(17)
C6A C7A 1.38(2)
C6A S4A 1.768(17)
C7A C8A 1.42(2)
C7A H1A 0.9500
C8A C9A 1.41(2)
C8A C11A 1.47(2)
C9A C10A 1.37(2)
C9A H2A 0.9500
C10A H3A 0.9500
C11A N1A 1.31(2)
C11A N2A 1.34(2)
C12A C13A 1.52(2)
C12A N1A 1.52(2)
C12A C15A 1.52(3)
C12A C14A 1.55(3)
C13A N2A 1.49(2)
C13A C17A 1.51(2)
C13A C16A 1.54(2)
C14A H4A 0.9801
C14A H5A 0.9801
C14A H6A 0.9801
C15A H7A 0.9801
C15A H8A 0.9801
C15A H9A 0.9801
C16A H10A 0.9801
C16A H11A 0.9801
C16A H12A 0.9801
C17A H13A 0.9801
C17A H14A 0.9801
C17A H15A 0.9801
C1B C2B 1.31(3)
C1B S1B 1.68(2)
C2B S2B 1.76(2)
C3B C4B 1.36(3)
C3B S2B 1.75(2)
C3B S1B 1.790(19)
C4B S3B 1.743(18)
C4B S4B 1.769(18)
C5B C6B 1.36(2)
C5B C10B 1.37(2)
C5B S3B 1.749(17)
C6B C7B 1.39(2)
C6B S4B 1.752(17)
C7B C8B 1.37(2)
C7B H1B 0.9500
C8B C9B 1.43(2)
C8B H2B 0.9500
C9B C10B 1.42(2)
C9B C11B 1.47(2)
C10B H3B 0.9500
C11B N4B 1.33(2)
C11B N3B 1.34(2)
C12B C14B 1.49(2)
C12B N3B 1.52(2)
C12B C13B 1.53(2)
C12B C15B 1.55(2)
C13B C17B 1.51(2)
C13B N4B 1.53(2)
C13B C16B 1.53(2)
C14B H4B 0.9801
C14B H5B 0.9801
C14B H6B 0.9801
C15B H7B 0.9801
C15B H8B 0.9801
C15B H9B 0.9801
C16B H10B 0.9801
C16B H11B 0.9801
C16B H12B 0.9801
C17B H13B 0.9801
C17B H14B 0.9801
C17B H15B 0.9801
N1A O1A 1.310(17)
N2A O2A 1.273(18)
N3B O1B 1.297(18)
N4B O2B 1.286(17)

loop_
_geom_torsion_atom_site_label_1
_geom_torsion_atom_site_label_2
_geom_torsion_atom_site_label_3
_geom_torsion_atom_site_label_4
_geom_torsion
S1A C1A C2A S2A -2(2)
Br1A C1A C2A S2A 177.0(10)
S1A C1A C2A Br2A -179.4(10)
Br1A C1A C2A Br2A -1(3)
S1A C3A C4A S4A -177.9(10)
S2A C3A C4A S4A 1(2)
S1A C3A C4A S3A 3(2)
S2A C3A C4A S3A -177.9(10)
C10A C5A C6A C7A -2(3)
S3A C5A C6A C7A 177.8(14)
C10A C5A C6A S4A 176.3(13)
S3A C5A C6A S4A -4(2)
C5A C6A C7A C8A 0(3)
S4A C6A C7A C8A -178.2(13)
C6A C7A C8A C9A 3(3)
C6A C7A C8A C11A -177.1(16)
C7A C8A C9A C10A -3(3)
C11A C8A C9A C10A 176.2(16)
C8A C9A C10A C5A 2(3)
C6A C5A C10A C9A 1(3)
S3A C5A C10A C9A -178.8(14)
C9A C8A C11A N1A 26(3)
C7A C8A C11A N1A -154.7(17)
C9A C8A C11A N2A -148.3(17)
C7A C8A C11A N2A 31(3)
N1A C12A C13A N2A -22.1(15)
C15A C12A C13A N2A 91.5(17)
C14A C12A C13A N2A -139.4(16)
N1A C12A C13A C17A -141.1(15)
C15A C12A C13A C17A -28(2)
C14A C12A C13A C17A 101.5(19)
N1A C12A C13A C16A 90.8(16)
C15A C12A C13A C16A -155.6(16)
C14A C12A C13A C16A -27(2)
S1B C1B C2B S2B 0(3)
Br1B C1B C2B S2B 177.0(11)
S1B C1B C2B Br2B -179.2(12)
Br1B C1B C2B Br2B -2(3)
S2B C3B C4B S3B -177.9(11)
S1B C3B C4B S3B 5(3)
S2B C3B C4B S4B -3(3)
S1B C3B C4B S4B -179.6(10)
C10B C5B C6B C7B 1(3)
S3B C5B C6B C7B -178.4(14)
C10B C5B C6B S4B -179.8(14)
S3B C5B C6B S4B 1(2)
C5B C6B C7B C8B 0(3)
S4B C6B C7B C8B -179.3(14)
C6B C7B C8B C9B -2(3)
C7B C8B C9B C10B 4(3)
C7B C8B C9B C11B -176.0(16)
C6B C5B C10B C9B 1(3)
S3B C5B C10B C9B -179.9(13)
C8B C9B C10B C5B -3(3)
C11B C9B C10B C5B 176.7(16)
C10B C9B C11B N4B 165.0(17)
C8B C9B C11B N4B -15(3)
C10B C9B C11B N3B -21(3)
C8B C9B C11B N3B 158.4(17)
C14B C12B C13B C17B -103.6(18)
N3B C12B C13B C17B 138.5(15)
C15B C12B C13B C17B 27(2)
C14B C12B C13B N4B 139.9(15)
N3B C12B C13B N4B 22.0(15)
C15B C12B C13B N4B -89.4(16)
C14B C12B C13B C16B 28(2)
N3B C12B C13B C16B -90.4(16)
C15B C12B C13B C16B 158.2(15)
N2A C11A N1A O1A 175.7(15)
C8A C11A N1A O1A 1(3)
N2A C11A N1A C12A -13.2(19)
C8A C11A N1A C12A 172.0(16)
C13A C12A N1A O1A -164.8(13)
C15A C12A N1A O1A 75.7(18)
C14A C12A N1A O1A -42(2)
C13A C12A N1A C11A 23.1(18)
C15A C12A N1A C11A -96.4(17)
C14A C12A N1A C11A 145.6(15)
N1A C11A N2A O2A -173.2(15)
C8A C11A N2A O2A 2(3)
N1A C11A N2A C13A -3.2(19)
C8A C11A N2A C13A 171.7(15)
C17A C13A N2A O2A -49(2)
C12A C13A N2A O2A -171.9(15)
C16A C13A N2A O2A 69.1(18)
C17A C13A N2A C11A 139.9(15)
C12A C13A N2A C11A 17.4(18)
C16A C13A N2A C11A -101.7(16)
N4B C11B N3B O1B 175.3(16)
C9B C11B N3B O1B 1(3)
N4B C11B N3B C12B 5(2)
C9B C11B N3B C12B -169.6(15)
C14B C12B N3B O1B 46(2)
C13B C12B N3B O1B 170.2(14)
C15B C12B N3B O1B -71.1(18)
C14B C12B N3B C11B -142.7(15)
C13B C12B N3B C11B -18.4(18)
C15B C12B N3B C11B 100.2(16)
N3B C11B N4B O2B 179.8(15)
C9B C11B N4B O2B -6(3)
N3B C11B N4B C13B 12(2)
C9B C11B N4B C13B -174.0(16)
C17B C13B N4B O2B 46(2)
C16B C13B N4B O2B -73.1(18)
C12B C13B N4B O2B 168.3(14)
C17B C13B N4B C11B -144.2(15)
C16B C13B N4B C11B 96.3(17)
C12B C13B N4B C11B -22.3(18)
C2A C1A S1A C3A -1.1(18)
Br1A C1A S1A C3A 179.9(11)
C4A C3A S1A C1A -177.3(17)
S2A C3A S1A C1A 3.6(12)
C1A C2A S2A C3A 3.7(18)
Br2A C2A S2A C3A -178.5(11)
C4A C3A S2A C2A 176.5(17)
S1A C3A S2A C2A -4.4(12)
C6A C5A S3A C4A -0.7(16)
C10A C5A S3A C4A 179.4(16)
C3A C4A S3A C5A -176.0(16)
S4A C4A S3A C5A 4.9(12)
C3A C4A S4A C6A 174.4(17)
S3A C4A S4A C6A -6.5(12)
C7A C6A S4A C4A -175.6(16)
C5A C6A S4A C4A 5.9(15)
C2B C1B S1B C3B -3(2)
Br1B C1B S1B C3B -180.0(13)
C4B C3B S1B C1B -177.9(18)
S2B C3B S1B C1B 4.9(13)
C4B C3B S2B C2B 178.3(19)
S1B C3B S2B C2B -4.7(13)
C1B C2B S2B C3B 3(2)
Br2B C2B S2B C3B -177.7(12)
C3B C4B S3B C5B -178.3(17)
S4B C4B S3B C5B 6.3(12)
C6B C5B S3B C4B -4.2(16)
C10B C5B S3B C4B 176.4(15)
C5B C6B S4B C4B 3.1(16)
C7B C6B S4B C4B -177.8(16)
C3B C4B S4B C6B 178.5(17)
S3B C4B S4B C6B -5.9(12)
